data_4515206
loop_
_publ_author_name
'Panda, Dillip K.'
'Maity, Krishnendu'
'Palukoshka, Andrei'
'Ibrahim, Faysal'
'Saha, Sourav'

_publ_section_title
;
 Li+ Ion-Conducting Sulfonate-Based Neutral Metal--Organic Framework
;
_journal_issue 5
_journal_name_full 'ACS Sustainable Chemistry &amp; Engineering'
_journal_page_first 4619
_journal_paper_doi 10.1021/acssuschemeng.8b06254
_journal_volume 7
_journal_year 2019
_chemical_formula_sum 'C46 H34 Cu2 N6 O13 S2'
_chemical_formula_weight 1069.99
_space_group_crystal_system monoclinic
_space_group_IT_number 14
_space_group_name_Hall '-P 2ybc'
_space_group_name_H-M_alt 'P 1 21/c 1'
_symmetry_space_group_name_Hall '-P 2ybc'
_symmetry_space_group_name_H-M 'P 1 21/c 1'
_atom_sites_solution_hydrogens mixed
_atom_sites_solution_primary dual
_atom_sites_solution_secondary difmap
_audit_creation_method SHELXL-2014/7
_cell_angle_alpha 90
_cell_angle_beta 97.267(2)
_cell_angle_gamma 90
_cell_formula_units_Z 4
_cell_length_a 10.8699(6)
_cell_length_b 28.1809(16)
_cell_length_c 13.7206(8)
_cell_measurement_reflns_used 9946
_cell_measurement_temperature 120(2)
_cell_measurement_theta_max 25.71
_cell_measurement_theta_min 2.37
_cell_volume 4169.2(4)
_computing_cell_refinement 'Bruker SAINT'
_computing_data_collection 'Bruker APEX3'
_computing_data_reduction 'Bruker SAINT'
_computing_molecular_graphics 'Bruker SHELXTL'
_computing_publication_material 'Bruker SHELXTL'
_computing_structure_refinement 'SHELXL-2014 (Sheldrick 2014)'
_computing_structure_solution 'SHELXT-2014 (Sheldrick 2014)'
_diffrn_ambient_temperature 120(2)
_diffrn_measured_fraction_theta_full 0.998
_diffrn_measured_fraction_theta_max 0.998
_diffrn_measurement_device_type 'Bruker D8 Venture Photon 100'
_diffrn_measurement_method '\f and \w scans'
_diffrn_radiation_type MoK\a
_diffrn_radiation_wavelength 0.71073
_diffrn_reflns_av_R_equivalents 0.0793
_diffrn_reflns_av_unetI/netI 0.0350
_diffrn_reflns_Laue_measured_fraction_full 0.998
_diffrn_reflns_Laue_measured_fraction_max 0.998
_diffrn_reflns_limit_h_max 13
_diffrn_reflns_limit_h_min -12
_diffrn_reflns_limit_k_max 33
_diffrn_reflns_limit_k_min -33
_diffrn_reflns_limit_l_max 16
_diffrn_reflns_limit_l_min -16
_diffrn_reflns_number 76818
_diffrn_reflns_point_group_measured_fraction_full 0.998
_diffrn_reflns_point_group_measured_fraction_max 0.998
_diffrn_reflns_theta_full 25.242
_diffrn_reflns_theta_max 25.249
_diffrn_reflns_theta_min 2.080
_diffrn_source 'Incoatec I\mS'
_exptl_absorpt_coefficient_mu 1.201
_exptl_absorpt_correction_T_max 1.0000
_exptl_absorpt_correction_T_min 0.8819
_exptl_absorpt_correction_type multi-scan
_exptl_absorpt_process_details 'SADABS, Bruker'
_exptl_crystal_colour gold
_exptl_crystal_density_diffrn 1.705
_exptl_crystal_description block
_exptl_crystal_F_000 2184
_exptl_crystal_size_max 0.133
_exptl_crystal_size_mid 0.104
_exptl_crystal_size_min 0.102
_refine_diff_density_max 0.903
_refine_diff_density_min -0.918
_refine_diff_density_rms 0.093
_refine_ls_extinction_method none
_refine_ls_goodness_of_fit_ref 1.188
_refine_ls_hydrogen_treatment mixed
_refine_ls_matrix_type full
_refine_ls_number_parameters 670
_refine_ls_number_reflns 7538
_refine_ls_number_restraints 15
_refine_ls_restrained_S_all 1.187
_refine_ls_R_factor_all 0.0805
_refine_ls_R_factor_gt 0.0639
_refine_ls_shift/su_max 0.001
_refine_ls_shift/su_mean 0.000
_refine_ls_structure_factor_coef Fsqd
_refine_ls_weighting_details 'w=1/[\s^2^(Fo^2^)+(0.0199P)^2^+21.9740P] where P=(Fo^2^+2Fc^2^)/3'
_refine_ls_weighting_scheme calc
_refine_ls_wR_factor_gt 0.1295
_refine_ls_wR_factor_ref 0.1355
_reflns_Friedel_coverage 0.000
_reflns_number_gt 6157
_reflns_number_total 7538
_reflns_threshold_expression 'I > 2\s(I)'
_cod_data_source_file sc8b06254_si_002.cif
_cod_data_source_block d8-1856_a
_cod_database_code 4515206
_shelx_shelxl_version_number 2014/7
_shelx_space_group_comment
;
The symmetry employed for this shelxl refinement is uniquely defined
by the following loop, which should always be used as a source of
symmetry information in preference to the above space-group names.
They are only intended as comments.
;
_shelx_estimated_absorpt_t_min 0.857
_shelx_estimated_absorpt_t_max 0.887

loop_
_space_group_symop_operation_xyz
'x, y, z'
'-x, y+1/2, -z+1/2'
'-x, -y, -z'
'x, -y-1/2, z-1/2'

loop_
_atom_site_label
_atom_site_type_symbol
_atom_site_fract_x
_atom_site_fract_y
_atom_site_fract_z
_atom_site_U_iso_or_equiv
_atom_site_adp_type
_atom_site_occupancy
_atom_site_site_symmetry_order
_atom_site_calc_flag
_atom_site_refinement_flags_posn
_atom_site_refinement_flags_adp
_atom_site_refinement_flags_occupancy
_atom_site_disorder_assembly
_atom_site_disorder_group
Cu1 Cu -0.27779(6) 0.71482(3) 0.69539(5) 0.02890(18) Uani 1 1 d . . . . .
Cu2 Cu 1.30168(6) 0.20227(3) 1.04236(5) 0.0411(2) Uani 1 1 d . . . . .
S1 S 1.30653(11) 0.33117(4) 0.99381(9) 0.0213(3) Uani 1 1 d . . . . .
S2 S -0.29986(11) 0.58059(5) 0.60353(10) 0.0276(3) Uani 1 1 d . . . . .
O1 O 1.4037(3) 0.35995(14) 0.9620(3) 0.0383(10) Uani 1 1 d . . . . .
O2 O 1.2866(3) 0.28762(13) 0.9376(3) 0.0367(10) Uani 1 1 d . . . . .
O3 O 1.3201(4) 0.32202(19) 1.0987(3) 0.0551(14) Uani 1 1 d . . . . .
O4 O -0.3842(4) 0.56336(18) 0.6683(3) 0.0526(13) Uani 1 1 d . . . . .
O5 O -0.2859(4) 0.63166(15) 0.6058(4) 0.0550(13) Uani 1 1 d . . . . .
O6 O -0.3292(4) 0.56367(18) 0.5036(3) 0.0537(13) Uani 1 1 d . . . . .
O7 O 0.7670(3) 0.35883(13) 0.7978(3) 0.0309(9) Uani 1 1 d . . . . .
O8 O 0.8559(3) 0.48971(12) 0.9894(3) 0.0267(8) Uani 1 1 d . . . . .
O9 O 0.2544(3) 0.57840(12) 0.8335(3) 0.0235(8) Uani 1 1 d . . . . .
O10 O 0.1565(3) 0.44027(12) 0.6716(2) 0.0214(8) Uani 1 1 d . . . . .
N1 N -0.1026(4) 0.71566(15) 0.7050(3) 0.0223(9) Uani 1 1 d . . . . .
N2 N 0.5486(4) 0.71546(15) 0.6946(3) 0.0219(9) Uani 1 1 d . . . . .
N3 N 1.1293(4) 0.20147(16) 1.0537(3) 0.0234(10) Uani 1 1 d . . . . .
N4 N 0.4774(4) 0.19994(17) 1.0524(3) 0.0269(10) Uani 1 1 d . . . . .
N6 N 0.2061(3) 0.50892(14) 0.7542(3) 0.0163(8) Uani 1 1 d . . . . .
N5 N 0.8131(3) 0.42452(14) 0.8923(3) 0.0182(9) Uani 1 1 d . . . . .
C1 C -0.0377(4) 0.75632(18) 0.7061(4) 0.0211(11) Uani 1 1 d . . . . .
H1 H -0.0812 0.7855 0.7077 0.025 Uiso 1 1 calc R U . . .
C2 C 0.0886(4) 0.75784(17) 0.7049(4) 0.0210(11) Uani 1 1 d . . . . .
H2 H 0.1302 0.7875 0.7058 0.025 Uiso 1 1 calc R U . . .
C3 C 0.1556(4) 0.71554(17) 0.7024(3) 0.0167(10) Uani 1 1 d . . . . .
C4 C 0.0883(4) 0.67339(18) 0.7035(4) 0.0243(11) Uani 1 1 d . . . . .
H4 H 0.1294 0.6436 0.7031 0.029 Uiso 1 1 calc R U . . .
C5 C -0.0380(5) 0.67526(18) 0.7051(4) 0.0271(12) Uani 1 1 d . . . . .
H5 H -0.0818 0.6462 0.7063 0.033 Uiso 1 1 calc R U . . .
C6 C 0.2914(4) 0.71530(17) 0.6984(3) 0.0172(10) Uani 1 1 d . . . . .
C7 C 0.3522(4) 0.75499(18) 0.6675(3) 0.0195(10) Uani 1 1 d . . . . .
H7 H 0.3066 0.7828 0.6471 0.023 Uiso 1 1 calc R U . . .
C8 C 0.4788(4) 0.75371(18) 0.6669(4) 0.0213(11) Uani 1 1 d . . . . .
H8 H 0.5187 0.7812 0.6457 0.026 Uiso 1 1 calc R U . . .
C9 C 0.4897(4) 0.67712(19) 0.7232(3) 0.0224(11) Uani 1 1 d . . . . .
H9 H 0.5372 0.6496 0.7422 0.027 Uiso 1 1 calc R U . . .
C10 C 0.3631(4) 0.67557(18) 0.7264(4) 0.0214(11) Uani 1 1 d . . . . .
H10 H 0.3254 0.6476 0.7476 0.026 Uiso 1 1 calc R U . . .
C11 C 1.0705(5) 0.16138(19) 1.0754(4) 0.0262(12) Uani 1 1 d . . . . .
H11 H 1.1182 0.1333 1.0885 0.031 Uiso 1 1 calc R U . . .
C12 C 0.9446(5) 0.15922(18) 1.0793(4) 0.0238(11) Uani 1 1 d . . . . .
H12 H 0.9070 0.1301 1.0942 0.029 Uiso 1 1 calc R U . . .
C13 C 0.8728(4) 0.19995(17) 1.0612(3) 0.0177(10) Uani 1 1 d . . . . .
C14 C 0.9346(4) 0.24142(18) 1.0419(4) 0.0227(11) Uani 1 1 d . . . . .
H14 H 0.8899 0.2703 1.0308 0.027 Uiso 1 1 calc R U . . .
C15 C 1.0603(5) 0.24064(19) 1.0388(4) 0.0256(12) Uani 1 1 d . . . . .
H15 H 1.1003 0.2694 1.0254 0.031 Uiso 1 1 calc R U . . .
C16 C 0.7358(4) 0.19928(18) 1.0602(3) 0.0188(10) Uani 1 1 d . . . . .
C17 C 0.6665(4) 0.15882(19) 1.0355(4) 0.0238(11) Uani 1 1 d . . . . .
H17 H 0.7064 0.1301 1.0211 0.029 Uiso 1 1 calc R U . . .
C18 C 0.5392(5) 0.1604(2) 1.0321(4) 0.0272(12) Uani 1 1 d . . . . .
H18 H 0.4930 0.1324 1.0146 0.033 Uiso 1 1 calc R U . . .
C19 C 0.5451(5) 0.23900(19) 1.0780(4) 0.0242(11) Uani 1 1 d . . . . .
H19 H 0.5037 0.2669 1.0948 0.029 Uiso 1 1 calc R U . . .
C20 C 0.6717(4) 0.24004(18) 1.0808(3) 0.0205(11) Uani 1 1 d . . . . .
H20 H 0.7157 0.2687 1.0968 0.025 Uiso 1 1 calc R U . . .
C21 C 1.1657(4) 0.36334(17) 0.9679(3) 0.0179(10) Uani 1 1 d . . . . .
C22 C 1.0880(5) 0.36932(18) 1.0390(4) 0.0240(11) Uani 1 1 d . . . . .
H22 H 1.1138 0.3592 1.1044 0.029 Uiso 1 1 calc R U . . .
C23 C 0.9722(4) 0.39012(17) 1.0156(4) 0.0208(11) Uani 1 1 d . . . . .
H23 H 0.9177 0.3937 1.0641 0.025 Uiso 1 1 calc R U . . .
C24 C 0.9376(4) 0.40551(17) 0.9206(4) 0.0194(10) Uani 1 1 d . . . . .
C25 C 1.0164(4) 0.40176(18) 0.8492(4) 0.0219(11) Uani 1 1 d . . . . .
H25 H 0.9926 0.4138 0.7849 0.026 Uiso 1 1 calc R U . . .
C26 C 1.1300(5) 0.38016(18) 0.8731(4) 0.0241(11) Uani 1 1 d . . . . .
H26 H 1.1844 0.3767 0.8245 0.029 Uiso 1 1 calc R U . . .
C27 C 0.7314(4) 0.39588(17) 0.8303(4) 0.0207(11) Uani 1 1 d . . . . .
C28 C 0.6028(4) 0.41301(17) 0.8061(3) 0.0182(10) Uani 1 1 d . . . . .
C29 C 0.5176(5) 0.38522(18) 0.7505(4) 0.0255(12) Uani 1 1 d . . . . .
H29 H 0.5405 0.3545 0.7309 0.031 Uiso 1 1 calc R U . . .
C30 C 0.3973(5) 0.40178(18) 0.7224(4) 0.0228(11) Uani 1 1 d . . . . .
H30 H 0.3392 0.3825 0.6828 0.027 Uiso 1 1 calc R U . . .
C31 C 0.3627(4) 0.44593(17) 0.7519(3) 0.0193(10) Uani 1 1 d . . . . .
C32 C 0.4481(4) 0.47501(16) 0.8105(3) 0.0149(9) Uani 1 1 d . . . . .
C33 C 0.5701(4) 0.45812(16) 0.8391(3) 0.0154(10) Uani 1 1 d . . . . .
C34 C 0.6553(4) 0.48637(16) 0.8990(3) 0.0173(10) Uani 1 1 d . . . . .
C35 C 0.7817(4) 0.46810(17) 0.9328(4) 0.0187(10) Uani 1 1 d . . . . .
C36 C 0.6217(4) 0.53086(17) 0.9281(4) 0.0207(11) Uani 1 1 d . . . . .
H36 H 0.6797 0.5498 0.9684 0.025 Uiso 1 1 calc R U . . .
C37 C 0.5020(4) 0.54807(17) 0.8980(4) 0.0190(10) Uani 1 1 d . . . . .
H37 H 0.4802 0.5791 0.9170 0.023 Uiso 1 1 calc R U . . .
C38 C 0.4151(4) 0.52070(16) 0.8413(3) 0.0160(10) Uani 1 1 d . . . . .
C39 C 0.2883(4) 0.53904(17) 0.8108(3) 0.0177(10) Uani 1 1 d . . . . .
C40 C 0.2352(4) 0.46320(17) 0.7211(3) 0.0182(10) Uani 1 1 d . . . . .
C41 C 0.0831(4) 0.52666(16) 0.7196(3) 0.0175(10) Uani 1 1 d . . . . .
C42 C -0.0047(5) 0.53068(17) 0.7832(4) 0.0214(11) Uani 1 1 d . . . . .
H42 H 0.0153 0.5228 0.8507 0.026 Uiso 1 1 calc R U . . .
C43 C -0.1228(4) 0.54642(18) 0.7475(4) 0.0224(11) Uani 1 1 d . . . . .
H43 H -0.1842 0.5496 0.7906 0.027 Uiso 1 1 calc R U . . .
C44 C -0.1509(4) 0.55744(17) 0.6492(4) 0.0211(11) Uani 1 1 d . . . . .
C46 C 0.0562(4) 0.53802(17) 0.6205(4) 0.0218(11) Uani 1 1 d . . . . .
H46 H 0.1184 0.5356 0.5779 0.026 Uiso 1 1 calc R U . . .
C45 C -0.0625(5) 0.55296(17) 0.5847(4) 0.0233(11) Uani 1 1 d . . . . .
H45 H -0.0832 0.5601 0.5170 0.028 Uiso 1 1 calc R U . . .
O11W O -0.6443(10) 0.5603(4) 0.6132(9) 0.043(3) Uani 0.5 1 d D . P A 1
H11A H -0.562(3) 0.560(5) 0.630(9) 0.050 Uiso 0.5 1 d D U P B 1
H11B H -0.662(12) 0.542(7) 0.559(11) 0.050 Uiso 0.5 1 d D U P C 1
O14W O -0.5747(8) 0.5356(3) 0.4178(7) 0.043(2) Uani 0.5 1 d D . P D 1
H14A H -0.579(9) 0.5062(19) 0.392(9) 0.050 Uiso 0.5 1 d D U P E 1
H14B H -0.496(4) 0.541(4) 0.443(9) 0.050 Uiso 0.5 1 d D U P F 1
O13W O -0.8120(8) 0.5598(3) 0.3713(7) 0.042(2) Uani 0.5 1 d D . P G 1
H13A H -0.753(7) 0.549(4) 0.417(6) 0.050 Uiso 0.5 1 d D U P H 1
H13B H -0.774(9) 0.564(5) 0.319(5) 0.050 Uiso 0.5 1 d D U P I 1
O12W O -0.6292(14) 0.5318(7) 0.5697(14) 0.090(6) Uani 0.5 1 d D . P J 2
H12A H -0.62(2) 0.560(3) 0.601(9) 0.050 Uiso 0.5 1 d D U P K 2
H12B H -0.637(14) 0.538(5) 0.504(2) 0.050 Uiso 0.5 1 d D U P L 2
O15W O 1.6657(4) 0.34942(14) 1.0138(3) 0.0352(9) Uani 1 1 d D . . . .
H15A H 1.583(2) 0.352(2) 0.995(4) 0.050 Uiso 1 1 d D U . . .
H15B H 1.682(5) 0.3683(19) 1.066(3) 0.050 Uiso 1 1 d D U . . .

loop_
_atom_site_aniso_label
_atom_site_aniso_U_11
_atom_site_aniso_U_22
_atom_site_aniso_U_33
_atom_site_aniso_U_23
_atom_site_aniso_U_13
_atom_site_aniso_U_12
Cu1 0.0084(3) 0.0433(4) 0.0349(4) -0.0013(3) 0.0026(3) -0.0007(3)
Cu2 0.0084(3) 0.0809(6) 0.0341(4) 0.0113(4) 0.0031(3) 0.0011(3)
S1 0.0115(6) 0.0232(7) 0.0285(7) -0.0021(5) 0.0002(5) 0.0038(5)
S2 0.0134(6) 0.0335(8) 0.0343(8) 0.0011(6) -0.0031(5) 0.0030(5)
O1 0.0131(19) 0.032(2) 0.070(3) 0.002(2) 0.0068(18) -0.0008(16)
O2 0.0155(18) 0.025(2) 0.069(3) -0.015(2) 0.0014(18) 0.0045(15)
O3 0.039(3) 0.097(4) 0.029(2) 0.012(2) 0.0042(19) 0.040(3)
O4 0.019(2) 0.081(4) 0.059(3) 0.022(3) 0.008(2) 0.009(2)
O5 0.026(2) 0.035(3) 0.099(4) 0.007(2) -0.013(2) 0.0057(19)
O6 0.032(2) 0.083(4) 0.041(3) -0.017(2) -0.015(2) 0.018(2)
O7 0.0221(19) 0.028(2) 0.040(2) -0.0110(18) -0.0046(16) 0.0090(16)
O8 0.0170(18) 0.0244(19) 0.037(2) -0.0079(17) -0.0031(16) 0.0017(15)
O9 0.0167(18) 0.0202(19) 0.033(2) -0.0054(15) 0.0021(15) 0.0050(14)
O10 0.0145(17) 0.0228(18) 0.0249(19) -0.0046(15) -0.0055(14) 0.0012(14)
N1 0.013(2) 0.030(2) 0.023(2) 0.0033(19) -0.0006(17) -0.0023(18)
N2 0.015(2) 0.028(2) 0.022(2) -0.0017(19) 0.0001(17) 0.0004(18)
N3 0.009(2) 0.041(3) 0.022(2) 0.002(2) 0.0097(16) -0.0018(18)
N4 0.013(2) 0.048(3) 0.020(2) 0.007(2) 0.0009(17) 0.002(2)
N6 0.0094(19) 0.020(2) 0.019(2) -0.0009(17) -0.0014(15) 0.0040(16)
N5 0.011(2) 0.020(2) 0.024(2) -0.0009(17) -0.0016(16) 0.0021(16)
C1 0.016(2) 0.024(3) 0.023(3) 0.002(2) 0.001(2) 0.002(2)
C2 0.017(3) 0.020(3) 0.026(3) 0.003(2) 0.002(2) -0.002(2)
C3 0.013(2) 0.026(3) 0.011(2) 0.002(2) 0.0003(18) -0.0023(19)
C4 0.018(3) 0.020(3) 0.035(3) 0.000(2) 0.001(2) 0.000(2)
C5 0.018(3) 0.022(3) 0.040(3) 0.001(2) 0.002(2) -0.004(2)
C6 0.011(2) 0.025(3) 0.015(2) 0.000(2) 0.0011(18) -0.0014(19)
C7 0.014(2) 0.024(3) 0.020(3) 0.006(2) -0.0002(19) 0.000(2)
C8 0.017(3) 0.025(3) 0.022(3) 0.002(2) 0.004(2) -0.003(2)
C9 0.016(3) 0.033(3) 0.018(3) 0.000(2) 0.000(2) 0.004(2)
C10 0.012(2) 0.028(3) 0.025(3) 0.002(2) 0.004(2) 0.000(2)
C11 0.018(3) 0.030(3) 0.029(3) 0.003(2) -0.004(2) 0.005(2)
C12 0.020(3) 0.024(3) 0.027(3) 0.001(2) 0.001(2) -0.002(2)
C13 0.013(2) 0.026(3) 0.014(2) -0.001(2) 0.0022(18) -0.001(2)
C14 0.018(3) 0.026(3) 0.025(3) 0.002(2) 0.004(2) 0.002(2)
C15 0.022(3) 0.030(3) 0.025(3) 0.006(2) 0.001(2) -0.007(2)
C16 0.016(2) 0.028(3) 0.013(2) 0.007(2) 0.0015(18) -0.002(2)
C17 0.017(3) 0.028(3) 0.027(3) 0.005(2) 0.002(2) 0.000(2)
C18 0.018(3) 0.040(3) 0.023(3) 0.001(2) 0.000(2) -0.010(2)
C19 0.018(3) 0.034(3) 0.021(3) 0.007(2) 0.006(2) 0.006(2)
C20 0.014(2) 0.029(3) 0.018(3) 0.003(2) -0.0012(19) 0.003(2)
C21 0.015(2) 0.018(2) 0.021(3) -0.002(2) 0.0008(19) 0.0019(19)
C22 0.021(3) 0.027(3) 0.024(3) -0.002(2) 0.000(2) 0.002(2)
C23 0.018(3) 0.025(3) 0.020(3) -0.003(2) 0.004(2) 0.004(2)
C24 0.011(2) 0.021(3) 0.026(3) -0.002(2) -0.0024(19) 0.0014(19)
C25 0.018(3) 0.028(3) 0.019(3) 0.005(2) 0.001(2) 0.003(2)
C26 0.018(3) 0.026(3) 0.028(3) -0.001(2) 0.004(2) 0.000(2)
C27 0.018(3) 0.021(3) 0.022(3) 0.001(2) -0.003(2) 0.004(2)
C28 0.016(2) 0.020(3) 0.019(2) 0.001(2) 0.0024(19) 0.0021(19)
C29 0.027(3) 0.022(3) 0.026(3) -0.009(2) -0.001(2) 0.007(2)
C30 0.019(3) 0.023(3) 0.025(3) -0.004(2) -0.005(2) 0.002(2)
C31 0.021(3) 0.020(3) 0.016(2) -0.001(2) -0.0018(19) 0.002(2)
C32 0.014(2) 0.015(2) 0.016(2) 0.0009(19) 0.0010(18) 0.0025(18)
C33 0.014(2) 0.016(2) 0.017(2) 0.0020(19) 0.0036(18) 0.0015(18)
C34 0.015(2) 0.017(2) 0.022(3) 0.005(2) 0.0064(19) 0.0000(19)
C35 0.016(2) 0.016(2) 0.024(3) 0.004(2) 0.001(2) -0.0020(19)
C36 0.017(2) 0.020(3) 0.024(3) -0.004(2) 0.001(2) -0.002(2)
C37 0.017(2) 0.016(2) 0.024(3) -0.003(2) 0.002(2) 0.0019(19)
C38 0.011(2) 0.020(3) 0.018(2) 0.0030(19) 0.0010(18) 0.0008(18)
C39 0.015(2) 0.021(3) 0.018(2) 0.002(2) 0.0034(19) 0.002(2)
C40 0.017(2) 0.021(3) 0.017(2) 0.002(2) 0.003(2) 0.002(2)
C41 0.014(2) 0.016(2) 0.021(3) 0.001(2) -0.0026(19) 0.0030(19)
C42 0.022(3) 0.019(3) 0.022(3) 0.001(2) -0.001(2) 0.001(2)
C43 0.015(2) 0.026(3) 0.027(3) -0.002(2) 0.001(2) 0.000(2)
C44 0.013(2) 0.022(3) 0.028(3) -0.001(2) -0.001(2) 0.002(2)
C46 0.017(3) 0.025(3) 0.024(3) 0.000(2) 0.003(2) 0.002(2)
C45 0.023(3) 0.023(3) 0.023(3) -0.001(2) -0.003(2) 0.004(2)
O11W 0.018(5) 0.057(7) 0.055(7) 0.010(5) 0.012(4) -0.001(4)
O14W 0.037(5) 0.028(5) 0.060(6) 0.003(4) -0.011(4) 0.000(4)
O13W 0.058(6) 0.008(4) 0.061(6) -0.009(4) 0.013(5) -0.005(4)
O12W 0.041(8) 0.123(16) 0.104(12) 0.026(10) -0.003(8) -0.022(9)
O15W 0.023(2) 0.037(2) 0.045(3) -0.0073(19) 0.0036(18) 0.0010(18)

loop_
_atom_type_symbol
_atom_type_description
_atom_type_scat_dispersion_real
_atom_type_scat_dispersion_imag
_atom_type_scat_source
C C 0.0033 0.0016 'International Tables Vol C Tables 4.2.6.8 and 6.1.1.4'
H H 0.0000 0.0000 'International Tables Vol C Tables 4.2.6.8 and 6.1.1.4'
N N 0.0061 0.0033 'International Tables Vol C Tables 4.2.6.8 and 6.1.1.4'
O O 0.0106 0.0060 'International Tables Vol C Tables 4.2.6.8 and 6.1.1.4'
S S 0.1246 0.1234 'International Tables Vol C Tables 4.2.6.8 and 6.1.1.4'
Cu Cu 0.3201 1.2651 'International Tables Vol C Tables 4.2.6.8 and 6.1.1.4'

loop_
_geom_angle_atom_site_label_1
_geom_angle_atom_site_label_2
_geom_angle_atom_site_label_3
_geom_angle
_geom_angle_site_symmetry_1
_geom_angle_site_symmetry_3
N2 Cu1 N1 176.16(18) 1_455 .
N4 Cu2 N3 170.79(18) 1_655 .
O1 S1 O2 112.4(2) . .
O1 S1 O3 114.4(3) . .
O2 S1 O3 111.5(3) . .
O1 S1 C21 107.3(2) . .
O2 S1 C21 105.0(2) . .
O3 S1 C21 105.5(2) . .
O4 S2 O5 113.3(3) . .
O4 S2 O6 113.1(3) . .
O5 S2 O6 111.0(3) . .
O4 S2 C44 106.3(2) . .
O5 S2 C44 105.6(2) . .
O6 S2 C44 107.1(2) . .
C5 N1 C1 116.8(4) . .
C5 N1 Cu1 120.9(3) . .
C1 N1 Cu1 122.2(3) . .
C9 N2 C8 117.1(4) . .
C9 N2 Cu1 120.4(3) . 1_655
C8 N2 Cu1 122.5(3) . 1_655
C15 N3 C11 116.9(4) . .
C15 N3 Cu2 121.2(3) . .
C11 N3 Cu2 121.8(4) . .
C19 N4 C18 117.3(4) . .
C19 N4 Cu2 120.2(4) . 1_455
C18 N4 Cu2 122.5(4) . 1_455
C39 N6 C40 125.4(4) . .
C39 N6 C41 118.2(4) . .
C40 N6 C41 116.3(4) . .
C27 N5 C35 125.0(4) . .
C27 N5 C24 116.3(4) . .
C35 N5 C24 118.5(4) . .
N1 C1 C2 123.3(5) . .
N1 C1 H1 118.3 . .
C2 C1 H1 118.3 . .
C1 C2 C3 119.8(5) . .
C1 C2 H2 120.1 . .
C3 C2 H2 120.1 . .
C4 C3 C2 116.7(4) . .
C4 C3 C6 121.4(4) . .
C2 C3 C6 121.9(4) . .
C5 C4 C3 119.5(5) . .
C5 C4 H4 120.3 . .
C3 C4 H4 120.3 . .
N1 C5 C4 123.8(5) . .
N1 C5 H5 118.1 . .
C4 C5 H5 118.1 . .
C10 C6 C7 117.4(4) . .
C10 C6 C3 121.2(4) . .
C7 C6 C3 121.3(4) . .
C8 C7 C6 119.6(5) . .
C8 C7 H7 120.2 . .
C6 C7 H7 120.2 . .
N2 C8 C7 123.2(5) . .
N2 C8 H8 118.4 . .
C7 C8 H8 118.4 . .
N2 C9 C10 123.3(5) . .
N2 C9 H9 118.3 . .
C10 C9 H9 118.3 . .
C9 C10 C6 119.4(5) . .
C9 C10 H10 120.3 . .
C6 C10 H10 120.3 . .
N3 C11 C12 123.1(5) . .
N3 C11 H11 118.5 . .
C12 C11 H11 118.5 . .
C11 C12 C13 119.6(5) . .
C11 C12 H12 120.2 . .
C13 C12 H12 120.2 . .
C14 C13 C12 116.9(4) . .
C14 C13 C16 121.1(4) . .
C12 C13 C16 121.9(4) . .
C15 C14 C13 120.0(5) . .
C15 C14 H14 120.0 . .
C13 C14 H14 120.0 . .
N3 C15 C14 123.4(5) . .
N3 C15 H15 118.3 . .
C14 C15 H15 118.3 . .
C17 C16 C20 117.3(4) . .
C17 C16 C13 121.7(5) . .
C20 C16 C13 120.9(4) . .
C18 C17 C16 119.6(5) . .
C18 C17 H17 120.2 . .
C16 C17 H17 120.2 . .
N4 C18 C17 123.0(5) . .
N4 C18 H18 118.5 . .
C17 C18 H18 118.5 . .
N4 C19 C20 122.6(5) . .
N4 C19 H19 118.7 . .
C20 C19 H19 118.7 . .
C19 C20 C16 120.2(5) . .
C19 C20 H20 119.9 . .
C16 C20 H20 119.9 . .
C22 C21 C26 119.7(4) . .
C22 C21 S1 120.7(4) . .
C26 C21 S1 119.5(4) . .
C21 C22 C23 120.4(5) . .
C21 C22 H22 119.8 . .
C23 C22 H22 119.8 . .
C24 C23 C22 118.8(5) . .
C24 C23 H23 120.6 . .
C22 C23 H23 120.6 . .
C23 C24 C25 121.7(4) . .
C23 C24 N5 119.9(4) . .
C25 C24 N5 118.4(4) . .
C26 C25 C24 118.7(5) . .
C26 C25 H25 120.6 . .
C24 C25 H25 120.6 . .
C25 C26 C21 120.5(5) . .
C25 C26 H26 119.7 . .
C21 C26 H26 119.7 . .
O7 C27 N5 120.6(4) . .
O7 C27 C28 122.3(4) . .
N5 C27 C28 117.2(4) . .
C29 C28 C33 120.9(4) . .
C29 C28 C27 119.5(4) . .
C33 C28 C27 119.5(4) . .
C28 C29 C30 120.5(5) . .
C28 C29 H29 119.8 . .
C30 C29 H29 119.8 . .
C31 C30 C29 120.2(5) . .
C31 C30 H30 119.9 . .
C29 C30 H30 119.9 . .
C30 C31 C32 120.5(4) . .
C30 C31 C40 119.7(4) . .
C32 C31 C40 119.8(4) . .
C31 C32 C38 121.7(4) . .
C31 C32 C33 119.2(4) . .
C38 C32 C33 119.1(4) . .
C34 C33 C28 121.6(4) . .
C34 C33 C32 119.8(4) . .
C28 C33 C32 118.6(4) . .
C36 C34 C33 120.3(4) . .
C36 C34 C35 119.6(4) . .
C33 C34 C35 120.1(4) . .
O8 C35 N5 121.2(4) . .
O8 C35 C34 122.7(4) . .
N5 C35 C34 116.1(4) . .
C34 C36 C37 120.0(4) . .
C34 C36 H36 120.0 . .
C37 C36 H36 120.0 . .
C38 C37 C36 121.1(4) . .
C38 C37 H37 119.5 . .
C36 C37 H37 119.5 . .
C37 C38 C32 119.7(4) . .
C37 C38 C39 120.6(4) . .
C32 C38 C39 119.7(4) . .
O9 C39 N6 120.1(4) . .
O9 C39 C38 123.0(4) . .
N6 C39 C38 116.9(4) . .
O10 C40 N6 119.7(4) . .
O10 C40 C31 123.7(4) . .
N6 C40 C31 116.6(4) . .
C42 C41 C46 121.6(4) . .
C42 C41 N6 120.4(4) . .
C46 C41 N6 118.0(4) . .
C41 C42 C43 119.1(5) . .
C41 C42 H42 120.4 . .
C43 C42 H42 120.4 . .
C44 C43 C42 119.8(5) . .
C44 C43 H43 120.1 . .
C42 C43 H43 120.1 . .
C43 C44 C45 121.1(4) . .
C43 C44 S2 120.3(4) . .
C45 C44 S2 118.6(4) . .
C45 C46 C41 119.1(5) . .
C45 C46 H46 120.4 . .
C41 C46 H46 120.4 . .
C46 C45 C44 119.3(5) . .
C46 C45 H45 120.4 . .
C44 C45 H45 120.4 . .
H11A O11W H11B 108(5) . .
H14A O14W H14B 109(5) . .
H13A O13W H13B 105(5) . .
H12A O12W H12B 108(5) . .
H15A O15W H15B 106(4) . .

loop_
_geom_bond_atom_site_label_1
_geom_bond_atom_site_label_2
_geom_bond_distance
_geom_bond_site_symmetry_2
Cu1 N2 1.886(4) 1_455
Cu1 N1 1.893(4) .
Cu2 N4 1.898(4) 1_655
Cu2 N3 1.900(4) .
S1 O1 1.442(4) .
S1 O2 1.451(4) .
S1 O3 1.451(4) .
S1 C21 1.776(5) .
S2 O4 1.439(4) .
S2 O5 1.447(4) .
S2 O6 1.449(4) .
S2 C44 1.785(5) .
O7 C27 1.218(6) .
O8 C35 1.211(6) .
O9 C39 1.222(6) .
O10 C40 1.209(6) .
N1 C5 1.337(7) .
N1 C1 1.345(6) .
N2 C9 1.340(7) .
N2 C8 1.345(6) .
N2 Cu1 1.886(4) 1_655
N3 C15 1.335(7) .
N3 C11 1.349(7) .
N4 C19 1.346(7) .
N4 C18 1.348(7) .
N4 Cu2 1.898(4) 1_455
N6 C39 1.395(6) .
N6 C40 1.415(6) .
N6 C41 1.450(6) .
N5 C27 1.405(6) .
N5 C35 1.407(6) .
N5 C24 1.462(6) .
C1 C2 1.375(7) .
C1 H1 0.9500 .
C2 C3 1.399(7) .
C2 H2 0.9500 .
C3 C4 1.396(7) .
C3 C6 1.485(6) .
C4 C5 1.377(7) .
C4 H4 0.9500 .
C5 H5 0.9500 .
C6 C10 1.390(7) .
C6 C7 1.392(7) .
C7 C8 1.378(7) .
C7 H7 0.9500 .
C8 H8 0.9500 .
C9 C10 1.383(7) .
C9 H9 0.9500 .
C10 H10 0.9500 .
C11 C12 1.378(7) .
C11 H11 0.9500 .
C12 C13 1.393(7) .
C12 H12 0.9500 .
C13 C14 1.390(7) .
C13 C16 1.488(6) .
C14 C15 1.373(7) .
C14 H14 0.9500 .
C15 H15 0.9500 .
C16 C17 1.385(7) .
C16 C20 1.390(7) .
C17 C18 1.379(7) .
C17 H17 0.9500 .
C18 H18 0.9500 .
C19 C20 1.372(7) .
C19 H19 0.9500 .
C20 H20 0.9500 .
C21 C22 1.379(7) .
C21 C26 1.392(7) .
C22 C23 1.389(7) .
C22 H22 0.9500 .
C23 C24 1.380(7) .
C23 H23 0.9500 .
C24 C25 1.384(7) .
C25 C26 1.379(7) .
C25 H25 0.9500 .
C26 H26 0.9500 .
C27 C28 1.476(6) .
C28 C29 1.370(7) .
C28 C33 1.410(7) .
C29 C30 1.395(7) .
C29 H29 0.9500 .
C30 C31 1.376(7) .
C30 H30 0.9500 .
C31 C32 1.411(7) .
C31 C40 1.479(6) .
C32 C38 1.415(6) .
C32 C33 1.417(6) .
C33 C34 1.406(7) .
C34 C36 1.379(7) .
C34 C35 1.486(6) .
C36 C37 1.401(7) .
C36 H36 0.9500 .
C37 C38 1.381(7) .
C37 H37 0.9500 .
C38 C39 1.481(6) .
C41 C42 1.377(7) .
C41 C46 1.392(7) .
C42 C43 1.388(7) .
C42 H42 0.9500 .
C43 C44 1.380(7) .
C43 H43 0.9500 .
C44 C45 1.392(7) .
C46 C45 1.386(7) .
C46 H46 0.9500 .
C45 H45 0.9500 .
O11W H11A 0.90(2) .
O11W H11B 0.90(2) .
O14W H14A 0.90(2) .
O14W H14B 0.90(2) .
O13W H13A 0.89(2) .
O13W H13B 0.89(2) .
O12W H12A 0.90(2) .
O12W H12B 0.91(2) .
O15W H15A 0.91(2) .
O15W H15B 0.90(2) .

loop_
_geom_hbond_atom_site_label_D
_geom_hbond_atom_site_label_H
_geom_hbond_atom_site_label_A
_geom_hbond_distance_DH
_geom_hbond_distance_HA
_geom_hbond_distance_DA
_geom_hbond_angle_DHA
_geom_hbond_site_symmetry_A
C2 H2 O7 0.95 2.30 3.253(6) 177.8 2_656
C5 H5 O5 0.95 2.49 3.115(7) 123.0 .
C7 H7 O7 0.95 2.44 3.259(6) 144.3 2_656
C8 H8 O2 0.95 2.54 3.224(6) 129.4 2_756
C10 H10 O9 0.95 2.45 3.390(6) 168.5 .
C11 H11 O10 0.95 2.38 3.243(6) 151.1 4_666
C15 H15 O2 0.95 2.54 3.255(6) 132.6 .
C18 H18 O6 0.95 2.62 3.550(7) 165.7 2_546
C19 H19 O3 0.95 2.53 3.422(7) 155.8 1_455
C23 H23 O9 0.95 2.60 3.525(6) 164.8 3_667
C42 H42 O8 0.95 2.47 3.377(6) 158.6 3_667
C45 H45 O10 0.95 2.61 3.542(6) 167.1 3_566
O11W H11A O4 0.90(2) 1.94(2) 2.835(12) 177(12) .
O11W H11B O14W 0.90(2) 2.27(15) 2.960(15) 133(17) .
O14W H14A O4 0.90(2) 2.15(2) 3.039(10) 173(10) 3_466
O14W H14B O6 0.90(2) 2.00(3) 2.888(9) 171(10) .
O13W H13A O14W 0.89(2) 1.97(8) 2.666(12) 133(9) .
O15W H15A O1 0.91(2) 1.96(2) 2.862(5) 176(5) .
O15W H15B O9 0.90(2) 2.09(2) 2.970(5) 166(6) 3_767
